data_7209236
loop_
_publ_author_name
'Luo, Yun'
'Bernot, Kevin'
'Calvez, Guillaume'
'Freslon, St\'ephane'
'Daiguebonne, Carole'
'Guillou, Olivier'
'Kerbellec, Nicolas'
'Roisnel, Thierry'

_publ_section_title
;
 1,2,4,5-Benzene-tetra-carboxylic acid: a versatile ligand for high
 dimensional lanthanide-based coordination polymers
;
_journal_issue 10
_journal_name_full CrystEngComm
_journal_page_first 1882
_journal_paper_doi 10.1039/c2ce26940f
_journal_volume 15
_journal_year 2013
_chemical_compound_source 'synthesis as described'
_chemical_formula_moiety 'C20 H16.5 Gd2.5 O22'
_chemical_formula_sum 'C20 H16.5 Gd2.5 O22'
_chemical_formula_weight 1001.96
_chemical_name_systematic
;
?
;
_space_group_IT_number 2
_symmetry_cell_setting triclinic
_symmetry_Int_Tables_number 2
_symmetry_space_group_name_Hall '-P 1'
_symmetry_space_group_name_H-M 'P -1'
_atom_sites_solution_hydrogens geom
_atom_sites_solution_primary direct
_atom_sites_solution_secondary difmap
_audit_conform_dict_location ftp://ftp.iucr.org/pub/cif_core.dic
_audit_conform_dict_name cif_core.dic
_audit_conform_dict_version 2.4
_audit_creation_date 2012-11-22T14:16:00-00:00
_audit_creation_method 'WinGX routine CIF_UPDATE'
_cell_angle_alpha 106.5050(10)
_cell_angle_beta 97.6840(10)
_cell_angle_gamma 101.9810(10)
_cell_formula_units_Z 2
_cell_length_a 9.53380(10)
_cell_length_b 11.7159(2)
_cell_length_c 14.7503(3)
_cell_measurement_reflns_used 7214
_cell_measurement_temperature 293(2)
_cell_measurement_theta_max 34.972
_cell_measurement_theta_min 2.037
_cell_measurement_wavelength 0.71073
_cell_volume 1512.30(5)
_computing_cell_refinement 'HKL Scalepack (Otwinowski & Minor 1997)'
_computing_data_collection 'Collect (Nonius BV, 1997-2000)'
_computing_data_reduction 'HKL Denzo and Scalepack (Otwinowski & Minor 1997)'
_computing_molecular_graphics 'Ortep-3 for Windows (Farrugia, 1997)'
_computing_publication_material 'WinGX publication routines (Farrugia, 1999)'
_computing_structure_refinement 'SHELXL-97 (Sheldrick, 1997)'
_computing_structure_solution 'SHELXS-97 (Sheldrick, 1990)'
_diffrn_ambient_temperature 293(2)
_diffrn_measured_fraction_theta_full 0.995
_diffrn_measured_fraction_theta_max 0.995
_diffrn_radiation_monochromator graphite
_diffrn_radiation_probe x-ray
_diffrn_radiation_type MoK\a
_diffrn_radiation_wavelength 0.71073
_diffrn_reflns_av_R_equivalents 0.0712
_diffrn_reflns_av_unetI/netI 0.0635
_diffrn_reflns_limit_h_max 14
_diffrn_reflns_limit_h_min -15
_diffrn_reflns_limit_k_max 16
_diffrn_reflns_limit_k_min -18
_diffrn_reflns_limit_l_max 19
_diffrn_reflns_limit_l_min -23
_diffrn_reflns_number 27451
_diffrn_reflns_theta_full 34.98
_diffrn_reflns_theta_max 34.98
_diffrn_reflns_theta_min 2.41
_exptl_absorpt_coefficient_mu 5.511
_exptl_absorpt_correction_T_max 0.4783
_exptl_absorpt_correction_T_min 0.2696
_exptl_absorpt_correction_type gaussian
_exptl_absorpt_process_details
;
'P. Coppens in Crystallographic Computing ed F.R. Ahmed, S.R. Hall and C.P. Huber,
Copenhagen, Munksgaard, (1970) pp 255-270'
;
_exptl_crystal_colour white
_exptl_crystal_density_diffrn 2.2
_exptl_crystal_density_method 'not measured'
_exptl_crystal_description prism
_exptl_crystal_F_000 945
_exptl_crystal_size_max 0.18
_exptl_crystal_size_mid 0.09
_exptl_crystal_size_min 0.07
_refine_diff_density_max 3.649
_refine_diff_density_min -2.901
_refine_diff_density_rms 0.286
_refine_ls_extinction_coef 0.0025(3)
_refine_ls_extinction_expression Fc^*^=kFc[1+0.001xFc^2^\l^3^/sin(2\q)]^-1/4^
_refine_ls_extinction_method SHELXL
_refine_ls_goodness_of_fit_ref 1.074
_refine_ls_hydrogen_treatment constr
_refine_ls_matrix_type full
_refine_ls_number_parameters 422
_refine_ls_number_reflns 13226
_refine_ls_number_restraints 0
_refine_ls_restrained_S_all 1.074
_refine_ls_R_factor_all 0.0522
_refine_ls_R_factor_gt 0.0448
_refine_ls_shift/su_max 0.031
_refine_ls_shift/su_mean 0
_refine_ls_structure_factor_coef Fsqd
_refine_ls_weighting_details 'calc w=1/[\s^2^(Fo^2^)+(0.0641P)^2^+7.4945P] where P=(Fo^2^+2Fc^2^)/3'
_refine_ls_weighting_scheme calc
_refine_ls_wR_factor_gt 0.1347
_refine_ls_wR_factor_ref 0.1399
_reflns_number_gt 11315
_reflns_number_total 13226
_reflns_threshold_expression >2sigma(I)
_cod_data_source_file c2ce26940f.txt
_cod_data_source_block job
_cod_original_cell_volume 1512.30(4)
_cod_original_formula_sum 'C20 H16.50 Gd2.50 O22'
_cod_database_code 7209236

loop_
_symmetry_equiv_pos_as_xyz
'x, y, z'
'-x, -y, -z'

loop_
_atom_site_label
_atom_site_type_symbol
_atom_site_fract_x
_atom_site_fract_y
_atom_site_fract_z
_atom_site_U_iso_or_equiv
_atom_site_adp_type
_atom_site_occupancy
_atom_site_symmetry_multiplicity
_atom_site_calc_flag
_atom_site_refinement_flags
Gd1 Gd 0.023823(19) 0.415410(16) 0.327461(13) 0.01291(6) Uani 1 1 d .
Gd2 Gd 0.012283(18) 0.901921(16) 0.355409(13) 0.01247(6) Uani 1 1 d .
Gd3 Gd -0.51525(5) 0.18134(4) 0.08933(3) 0.02157(9) Uani 0.5 1 d P
O7 O 0.2655(4) 0.8844(4) 0.3697(3) 0.0256(7) Uani 1 1 d .
O8 O 0.1338(3) 0.8089(3) 0.4608(2) 0.0166(5) Uani 1 1 d .
C18 C -0.0058(6) -0.0189(4) 0.0877(3) 0.0211(8) Uani 1 1 d .
O3A O 0.2790(10) 0.3941(7) 0.3596(6) 0.0219(3) Uani 0.5 1 d P
O3B O 0.2650(10) 0.3668(7) 0.3461(6) 0.0219(3) Uani 0.5 1 d P
O4 O 0.1337(4) 0.3087(3) 0.4430(2) 0.0219(3) Uani 1 1 d .
O5 O 0.1374(4) 0.5620(3) 0.4770(2) 0.0209(6) Uani 1 1 d .
O6 O -0.1875(3) 0.3097(3) 0.3730(2) 0.0189(5) Uani 1 1 d .
O13 O 0.0929(4) 0.3135(3) 0.1699(2) 0.0219(3) Uani 1 1 d .
C11 C 0.1034(6) 0.6101(4) 0.0495(3) 0.0240(8) Uani 1 1 d .
H11 H 0.1727 0.6844 0.0825 0.029 Uiso 1 1 calc R
O1 O 0.1280(3) 0.0750(3) 0.4978(2) 0.0195(6) Uani 1 1 d .
O2 O 0.2178(3) 0.2232(3) 0.6343(2) 0.0209(6) Uani 1 1 d .
O9 O -0.0103(4) 0.7014(3) 0.2392(3) 0.0248(7) Uani 1 1 d .
O14 O -0.0384(4) 0.1937(3) 0.2360(2) 0.0219(3) Uani 1 1 d .
OW1 O -0.1232(4) 1.0564(3) 0.3587(3) 0.0242(6) Uani 1 1 d .
C17 C 0.0158(6) 0.0997(4) 0.0824(3) 0.0220(8) Uani 1 1 d .
O11 O -0.1572(4) 0.4055(3) 0.1925(2) 0.0227(6) Uani 1 1 d .
C2 C 0.3787(4) 0.2859(4) 0.4569(3) 0.0163(6) Uani 1 1 d .
O10 O 0.1271(4) 0.5746(3) 0.2645(2) 0.0206(6) Uani 1 1 d .
C5 C 0.3780(4) 0.7871(4) 0.4697(3) 0.0158(6) Uani 1 1 d .
OW2 O -0.1295(4) 0.5574(3) 0.3695(3) 0.0244(7) Uani 1 1 d .
C15 C 0.0450(5) 0.6124(4) 0.2101(3) 0.0170(6) Uani 1 1 d .
O16 O -0.1170(4) 0.8853(3) 0.1917(2) 0.0227(6) Uani 1 1 d .
O12A O -0.3159(12) 0.3058(10) 0.0489(7) 0.041(2) Uani 0.5 1 d P
O12B O -0.2611(12) 0.2635(10) 0.0537(7) 0.041(2) Uani 0.5 1 d P
OW4 O -0.3657(6) 0.1441(6) 0.2059(6) 0.0247(15) Uani 0.5 1 d P
O15 O 0.1123(4) 0.9967(4) 0.2454(3) 0.0251(7) Uani 1 1 d .
C4 C 0.3630(4) 0.7102(4) 0.5274(3) 0.0137(6) Uani 1 1 d .
C6 C 0.4851(4) 0.1734(4) 0.5506(3) 0.0174(7) Uani 1 1 d .
H6 H 0.4738 0.1212 0.5877 0.021 Uiso 1 1 calc R
OW6 O -0.3737(10) 0.0459(10) 0.0143(7) 0.044(2) Uani 0.5 1 d P
C9 C 0.2167(4) 0.6508(3) 0.5440(3) 0.0138(6) Uani 1 1 d .
C19 C -0.0034(5) 0.9546(4) 0.1816(3) 0.0190(7) Uani 1 1 d .
C1 C 0.3645(4) 0.2111(4) 0.5163(3) 0.0158(6) Uani 1 1 d .
C12 C 0.0181(5) 0.5504(4) 0.1018(3) 0.0175(7) Uani 1 1 d .
C7 C 0.2265(4) 0.1680(4) 0.5496(3) 0.0149(6) Uani 1 1 d .
OW3 O -0.4427(7) 0.3808(8) 0.2257(6) 0.0306(16) Uani 0.5 1 d P
C20 C 0.0269(5) 0.2088(4) 0.1683(3) 0.0210(7) Uani 1 1 d .
C13 C -0.0866(5) 0.4395(4) 0.0509(3) 0.0214(8) Uani 1 1 d .
C16 C 0.0226(6) 0.1184(4) -0.0054(3) 0.0248(9) Uani 1 1 d .
H16 H 0.0385 0.1978 -0.0094 0.03 Uiso 1 1 calc R
C10 C 0.2523(4) 0.8288(4) 0.4308(3) 0.0150(6) Uani 1 1 d .
C14 C -0.1851(7) 0.3720(5) 0.1010(4) 0.0374(14) Uani 1 1 d .
C3 C 0.5159(4) 0.3242(4) 0.4362(3) 0.0170(7) Uani 1 1 d .
H3 H 0.5266 0.3739 0.397 0.02 Uiso 1 1 calc R
OW7 O -0.6341(9) 0.0962(10) -0.0774(6) 0.040(2) Uani 0.5 1 d P
OW5 O -0.6708(8) 0.1797(7) 0.2049(6) 0.0276(14) Uani 0.5 1 d P
C8 C 0.2543(4) 0.3272(4) 0.4159(3) 0.0177(7) Uani 1 1 d .
OW8 O -0.6602(14) 0.3065(10) 0.0505(11) 0.078(5) Uani 0.5 1 d P
OW9 O -0.6463(12) -0.0251(8) 0.0777(9) 0.113(4) Uani 1 1 d .

loop_
_atom_site_aniso_label
_atom_site_aniso_U_11
_atom_site_aniso_U_22
_atom_site_aniso_U_33
_atom_site_aniso_U_23
_atom_site_aniso_U_13
_atom_site_aniso_U_12
Gd1 0.01279(9) 0.01366(9) 0.01280(9) 0.00384(6) 0.00390(6) 0.00431(6)
Gd2 0.01171(9) 0.01559(9) 0.01219(9) 0.00600(6) 0.00385(6) 0.00497(6)
Gd3 0.01604(17) 0.0259(2) 0.02204(19) 0.00802(16) 0.00389(14) 0.00338(14)
O7 0.0203(14) 0.0389(19) 0.0320(18) 0.0264(16) 0.0119(13) 0.0137(13)
O8 0.0136(12) 0.0213(13) 0.0188(13) 0.0085(11) 0.0061(10) 0.0084(10)
C18 0.036(2) 0.0191(17) 0.0122(16) 0.0079(14) 0.0095(15) 0.0095(16)
O3A 0.0279(8) 0.0211(8) 0.0199(8) 0.0077(7) 0.0097(6) 0.0088(7)
O3B 0.0279(8) 0.0211(8) 0.0199(8) 0.0077(7) 0.0097(6) 0.0088(7)
O4 0.0279(8) 0.0211(8) 0.0199(8) 0.0077(7) 0.0097(6) 0.0088(7)
O5 0.0212(14) 0.0178(13) 0.0188(14) 0.0037(11) 0.0001(11) 0.0001(10)
O6 0.0178(13) 0.0225(14) 0.0172(13) 0.0067(11) 0.0080(10) 0.0038(10)
O13 0.0279(8) 0.0211(8) 0.0199(8) 0.0077(7) 0.0097(6) 0.0088(7)
C11 0.032(2) 0.0213(19) 0.0139(17) 0.0046(14) 0.0070(15) -0.0021(16)
O1 0.0140(12) 0.0192(13) 0.0215(14) 0.0040(11) 0.0030(10) 0.0005(10)
O2 0.0183(13) 0.0223(14) 0.0203(14) 0.0046(11) 0.0071(11) 0.0024(11)
O9 0.0347(18) 0.0230(15) 0.0186(14) 0.0033(12) 0.0062(13) 0.0161(13)
O14 0.0279(8) 0.0211(8) 0.0199(8) 0.0077(7) 0.0097(6) 0.0088(7)
OW1 0.0340(18) 0.0245(15) 0.0201(15) 0.0083(12) 0.0084(13) 0.0167(13)
C17 0.040(2) 0.0179(17) 0.0107(15) 0.0044(13) 0.0082(15) 0.0110(16)
O11 0.0231(15) 0.0303(17) 0.0140(13) 0.0077(12) 0.0045(11) 0.0042(12)
C2 0.0128(15) 0.0210(17) 0.0203(17) 0.0113(14) 0.0057(12) 0.0075(12)
O10 0.0249(15) 0.0195(13) 0.0181(14) 0.0085(11) 0.0043(11) 0.0037(11)
C5 0.0122(14) 0.0201(16) 0.0198(17) 0.0108(14) 0.0047(12) 0.0072(12)
OW2 0.0363(18) 0.0224(15) 0.0211(15) 0.0079(12) 0.0099(13) 0.0177(13)
C15 0.0199(17) 0.0156(15) 0.0150(16) 0.0050(13) 0.0052(13) 0.0023(12)
O16 0.0253(15) 0.0256(15) 0.0169(14) 0.0086(12) 0.0028(11) 0.0044(12)
O12A 0.044(5) 0.041(5) 0.021(2) 0.002(3) 0.009(3) -0.019(3)
O12B 0.044(5) 0.041(5) 0.021(2) 0.002(3) 0.009(3) -0.019(3)
OW4 0.003(2) 0.017(3) 0.037(4) -0.010(2) -0.007(2) -0.0005(17)
O15 0.0260(16) 0.0326(18) 0.0195(15) 0.0132(13) 0.0072(12) 0.0049(13)
C4 0.0104(13) 0.0181(15) 0.0146(15) 0.0074(12) 0.0030(11) 0.0044(11)
C6 0.0104(14) 0.0228(17) 0.0240(19) 0.0124(15) 0.0042(13) 0.0074(12)
OW6 0.036(4) 0.057(6) 0.039(5) 0.006(4) 0.016(4) 0.019(4)
C9 0.0103(13) 0.0151(14) 0.0167(16) 0.0068(12) 0.0028(11) 0.0022(11)
C19 0.030(2) 0.0184(17) 0.0131(15) 0.0058(13) 0.0084(14) 0.0112(15)
C1 0.0109(14) 0.0177(16) 0.0188(17) 0.0049(13) 0.0052(12) 0.0035(12)
C12 0.0233(18) 0.0162(16) 0.0124(15) 0.0032(13) 0.0052(13) 0.0048(13)
C7 0.0100(14) 0.0169(15) 0.0202(17) 0.0075(13) 0.0052(12) 0.0051(11)
OW3 0.012(3) 0.053(5) 0.029(4) 0.016(3) 0.009(2) 0.008(3)
C20 0.032(2) 0.0184(17) 0.0134(16) 0.0034(13) 0.0076(15) 0.0095(15)
C13 0.028(2) 0.0195(17) 0.0130(16) 0.0038(13) 0.0064(14) -0.0005(15)
C16 0.044(3) 0.0198(18) 0.0169(18) 0.0106(15) 0.0116(17) 0.0112(17)
C10 0.0135(15) 0.0178(16) 0.0160(16) 0.0078(13) 0.0031(12) 0.0055(12)
C14 0.048(3) 0.032(3) 0.018(2) 0.0043(18) 0.010(2) -0.016(2)
C3 0.0106(14) 0.0236(18) 0.0212(17) 0.0122(15) 0.0051(12) 0.0052(12)
OW7 0.027(4) 0.068(6) 0.028(4) 0.018(4) 0.000(3) 0.017(4)
OW5 0.020(3) 0.028(3) 0.029(4) 0.004(3) 0.009(3) -0.002(2)
C8 0.0168(16) 0.0223(17) 0.0159(16) 0.0067(14) 0.0025(13) 0.0089(13)
OW8 0.075(8) 0.037(5) 0.107(11) 0.017(6) -0.044(8) 0.030(5)
OW9 0.129(8) 0.055(5) 0.157(10) 0.040(6) 0.055(7) 0.002(5)

loop_
_atom_type_symbol
_atom_type_description
_atom_type_scat_dispersion_real
_atom_type_scat_dispersion_imag
_atom_type_scat_source
C C 0.0033 0.0016 'International Tables Vol C Tables 4.2.6.8 and 6.1.1.4'
H H 0 0 'International Tables Vol C Tables 4.2.6.8 and 6.1.1.4'
O O 0.0106 0.006 'International Tables Vol C Tables 4.2.6.8 and 6.1.1.4'
Gd Gd -0.1653 3.9035 'International Tables Vol C Tables 4.2.6.8 and 6.1.1.4'

loop_
_geom_angle_atom_site_label_1
_geom_angle_atom_site_label_2
_geom_angle_atom_site_label_3
_geom_angle
_geom_angle_site_symmetry_1
_geom_angle_site_symmetry_3
O5 Gd1 O10 84.06(11) . .
O5 Gd1 O11 135.05(12) . .
O10 Gd1 O11 72.98(11) . .
O5 Gd1 O6 99.03(11) . .
O10 Gd1 O6 147.62(11) . .
O11 Gd1 O6 82.82(11) . .
O5 Gd1 OW2 71.70(12) . .
O10 Gd1 OW2 78.59(12) . .
O11 Gd1 OW2 66.25(12) . .
O6 Gd1 OW2 72.03(12) . .
O5 Gd1 O14 143.72(12) . .
O10 Gd1 O14 123.64(11) . .
O11 Gd1 O14 79.51(12) . .
O6 Gd1 O14 70.62(11) . .
OW2 Gd1 O14 131.61(12) . .
O5 Gd1 O3B 80.7(2) . .
O10 Gd1 O3B 88.8(2) . .
O11 Gd1 O3B 135.0(2) . .
O6 Gd1 O3B 123.6(2) . .
OW2 Gd1 O3B 150.58(19) . .
O14 Gd1 O3B 77.38(18) . .
O5 Gd1 O3A 74.20(19) . .
O10 Gd1 O3A 85.0(2) . .
O11 Gd1 O3A 138.6(2) . .
O6 Gd1 O3A 127.0(2) . .
OW2 Gd1 O3A 143.36(19) . .
O14 Gd1 O3A 84.61(18) . .
O3B Gd1 O3A 7.2(2) . .
O5 Gd1 O13 138.30(12) . .
O10 Gd1 O13 72.09(11) . .
O11 Gd1 O13 69.86(11) . .
O6 Gd1 O13 119.49(11) . .
OW2 Gd1 O13 132.54(11) . .
O14 Gd1 O13 52.32(11) . .
O3B Gd1 O13 65.4(2) . .
O3A Gd1 O13 70.2(2) . .
O5 Gd1 O4 70.31(11) . .
O10 Gd1 O4 133.90(11) . .
O11 Gd1 O4 149.86(12) . .
O6 Gd1 O4 75.96(11) . .
OW2 Gd1 O4 124.69(11) . .
O14 Gd1 O4 73.43(11) . .
O3B Gd1 O4 50.6(2) . .
O3A Gd1 O4 51.9(2) . .
O13 Gd1 O4 102.38(11) . .
O5 Gd1 C20 150.05(13) . .
O10 Gd1 C20 97.57(12) . .
O11 Gd1 C20 72.69(13) . .
O6 Gd1 C20 95.33(12) . .
OW2 Gd1 C20 138.09(13) . .
O14 Gd1 C20 26.45(12) . .
O3B Gd1 C20 69.4(2) . .
O3A Gd1 C20 76.1(2) . .
O13 Gd1 C20 25.86(12) . .
O4 Gd1 C20 88.08(12) . .
O5 Gd1 C8 71.97(12) . .
O10 Gd1 C8 110.63(12) . .
O11 Gd1 C8 152.28(12) . .
O6 Gd1 C8 100.84(12) . .
OW2 Gd1 C8 141.19(12) . .
O14 Gd1 C8 75.99(12) . .
O3B Gd1 C8 25.1(2) . .
O3A Gd1 C8 26.4(2) . .
O13 Gd1 C8 84.85(11) . .
O4 Gd1 C8 25.64(11) . .
C20 Gd1 C8 79.60(13) . .
O1 Gd2 O15 95.13(12) 1_565 .
O1 Gd2 O2 114.75(11) 1_565 2_566
O15 Gd2 O2 138.98(12) . 2_566
O1 Gd2 OW1 72.82(12) 1_565 .
O15 Gd2 OW1 78.41(13) . .
O2 Gd2 OW1 84.14(12) 2_566 .
O1 Gd2 O9 154.50(12) 1_565 .
O15 Gd2 O9 88.88(13) . .
O2 Gd2 O9 76.14(12) 2_566 .
OW1 Gd2 O9 132.53(12) . .
O1 Gd2 O8 77.22(11) 1_565 .
O15 Gd2 O8 128.11(11) . .
O2 Gd2 O8 87.32(11) 2_566 .
OW1 Gd2 O8 141.71(11) . .
O9 Gd2 O8 80.52(11) . .
O1 Gd2 O7 80.08(13) 1_565 .
O15 Gd2 O7 74.71(12) . .
O2 Gd2 O7 135.19(12) 2_566 .
OW1 Gd2 O7 139.57(13) . .
O9 Gd2 O7 76.72(13) . .
O8 Gd2 O7 53.41(10) . .
O1 Gd2 O16 132.55(11) 1_565 .
O15 Gd2 O16 53.55(12) . .
O2 Gd2 O16 85.47(11) 2_566 .
OW1 Gd2 O16 66.95(12) . .
O9 Gd2 O16 68.78(12) . .
O8 Gd2 O16 149.29(11) . .
O7 Gd2 O16 116.35(12) . .
O1 Gd2 O1 64.46(12) 1_565 2_566
O15 Gd2 O1 146.57(12) . 2_566
O2 Gd2 O1 50.30(10) 2_566 2_566
OW1 Gd2 O1 70.52(11) . 2_566
O9 Gd2 O1 121.23(12) . 2_566
O8 Gd2 O1 75.36(10) . 2_566
O7 Gd2 O1 123.04(11) . 2_566
O16 Gd2 O1 120.53(11) . 2_566
O1 Gd2 C19 115.09(12) 1_565 .
O15 Gd2 C19 26.63(13) . .
O2 Gd2 C19 112.37(13) 2_566 .
OW1 Gd2 C19 70.38(12) . .
O9 Gd2 C19 77.98(12) . .
O8 Gd2 C19 145.98(11) . .
O7 Gd2 C19 95.84(12) . .
O16 Gd2 C19 26.93(12) . .
O1 Gd2 C19 138.60(11) 2_566 .
O1 Gd2 C10 77.85(11) 1_565 .
O15 Gd2 C10 101.30(12) . .
O2 Gd2 C10 111.64(12) 2_566 .
OW1 Gd2 C10 150.48(12) . .
O9 Gd2 C10 76.68(12) . .
O8 Gd2 C10 26.82(10) . .
O7 Gd2 C10 26.59(11) . .
O16 Gd2 C10 136.36(12) . .
O1 Gd2 C10 99.77(11) 2_566 .
C19 Gd2 C10 121.10(12) . .
O1 Gd2 C7 89.78(11) 1_565 2_566
O15 Gd2 C7 151.27(12) . 2_566
O2 Gd2 C7 24.97(11) 2_566 2_566
OW1 Gd2 C7 76.06(12) . 2_566
O9 Gd2 C7 98.73(12) . 2_566
O8 Gd2 C7 80.58(10) . 2_566
O7 Gd2 C7 133.98(11) . 2_566
O16 Gd2 C7 103.54(11) . 2_566
O1 Gd2 C7 25.32(10) 2_566 2_566
C19 Gd2 C7 128.50(12) . 2_566
C10 Gd2 C7 107.41(11) . 2_566
OW4 Gd3 OW8 147.5(4) . .
OW4 Gd3 OW7 142.1(3) . .
OW8 Gd3 OW7 70.3(4) . .
OW4 Gd3 O12A 93.4(3) . .
OW8 Gd3 O12A 87.8(5) . .
OW7 Gd3 O12A 90.2(3) . .
OW4 Gd3 OW5 80.2(3) . .
OW8 Gd3 OW5 80.0(5) . .
OW7 Gd3 OW5 116.5(3) . .
O12A Gd3 OW5 144.0(3) . .
OW4 Gd3 OW6 70.5(3) . .
OW8 Gd3 OW6 139.7(5) . .
OW7 Gd3 OW6 74.6(3) . .
O12A Gd3 OW6 72.9(4) . .
OW5 Gd3 OW6 134.8(3) . .
OW4 Gd3 OW9 79.0(3) . .
OW8 Gd3 OW9 115.9(4) . .
OW7 Gd3 OW9 77.6(4) . .
O12A Gd3 OW9 146.7(4) . .
OW5 Gd3 OW9 67.0(3) . .
OW6 Gd3 OW9 74.0(4) . .
OW4 Gd3 OW3 76.2(2) . .
OW8 Gd3 OW3 72.7(4) . .
OW7 Gd3 OW3 140.7(3) . .
O12A Gd3 OW3 75.5(3) . .
OW5 Gd3 OW3 68.6(2) . .
OW6 Gd3 OW3 131.9(3) . .
OW9 Gd3 OW3 131.9(3) . .
OW4 Gd3 OW6 96.3(3) . 2_455
OW8 Gd3 OW6 111.0(4) . 2_455
OW7 Gd3 OW6 50.8(4) . 2_455
O12A Gd3 OW6 120.4(3) . 2_455
OW5 Gd3 OW6 95.5(3) . 2_455
OW6 Gd3 OW6 56.1(4) . 2_455
OW9 Gd3 OW6 31.3(3) . 2_455
OW3 Gd3 OW6 163.1(3) . 2_455
OW4 Gd3 O12B 79.6(3) . .
OW8 Gd3 O12B 105.6(5) . .
OW7 Gd3 O12B 94.1(3) . .
O12A Gd3 O12B 17.9(3) . .
OW5 Gd3 O12B 148.6(3) . .
OW6 Gd3 O12B 57.5(4) . .
OW9 Gd3 O12B 131.2(4) . .
OW3 Gd3 O12B 83.4(3) . .
OW6 Gd3 O12B 110.4(3) 2_455 .
C10 O7 Gd2 92.7(2) . .
C10 O8 Gd2 93.0(2) . .
C16 C18 C17 120.5(4) 2 .
C16 C18 C19 116.9(4) 2 1_545
C17 C18 C19 122.5(4) . 1_545
C8 O3A Gd1 95.5(5) . .
C8 O3B Gd1 97.6(5) . .
C8 O4 Gd1 90.8(3) . .
C9 O5 Gd1 165.6(3) . .
C9 O6 Gd1 122.1(3) 2_566 .
C20 O13 Gd1 91.9(3) . .
C13 C11 C12 121.7(4) 2_565 .
C13 C11 H11 119.1 2_565 .
C12 C11 H11 119.1 . .
C7 O1 Gd2 155.8(3) . 1_545
C7 O1 Gd2 88.6(2) . 2_566
Gd2 O1 Gd2 115.54(12) 1_545 2_566
C7 O2 Gd2 100.5(2) . 2_566
C15 O9 Gd2 148.1(3) . .
C20 O14 Gd1 94.4(3) . .
C16 C17 C18 119.5(4) . .
C16 C17 C20 118.2(4) . .
C18 C17 C20 122.3(4) . .
C14 O11 Gd1 141.6(4) . .
C3 C2 C1 118.5(3) . .
C3 C2 C8 118.6(4) . .
C1 C2 C8 123.0(4) . .
C15 O10 Gd1 120.6(3) . .
C6 C5 C4 118.8(3) 2_666 .
C6 C5 C10 119.3(3) 2_666 .
C4 C5 C10 121.9(3) . .
O9 C15 O10 124.9(4) . .
O9 C15 C12 117.0(4) . .
O10 C15 C12 118.0(4) . .
C19 O16 Gd2 89.8(3) . .
O12B O12A C14 68.2(12) . .
O12B O12A Gd3 95.3(13) . .
C14 O12A Gd3 131.0(7) . .
O12A O12B C14 75.9(13) . .
O12A O12B Gd3 66.8(12) . .
C14 O12B Gd3 120.2(7) . .
C19 O15 Gd2 94.4(3) . .
C3 C4 C5 119.9(3) 2_666 .
C3 C4 C9 117.0(3) 2_666 .
C5 C4 C9 122.8(3) . .
C5 C6 C1 121.2(4) 2_666 .
C5 C6 H6 119.4 2_666 .
C1 C6 H6 119.4 . .
OW9 OW6 Gd3 124.6(8) 2_455 .
OW9 OW6 Gd3 68.4(5) 2_455 2_455
Gd3 OW6 Gd3 123.9(4) . 2_455
O5 C9 O6 124.6(4) . 2_566
O5 C9 C4 117.0(4) . .
O6 C9 C4 118.2(3) 2_566 .
O15 C19 O16 122.2(4) . .
O15 C19 C18 119.4(4) . 1_565
O16 C19 C18 118.3(4) . 1_565
O15 C19 Gd2 59.0(2) . .
O16 C19 Gd2 63.2(2) . .
C18 C19 Gd2 177.5(3) 1_565 .
C6 C1 C2 120.0(4) . .
C6 C1 C7 115.1(4) . .
C2 C1 C7 124.9(3) . .
C13 C12 C11 118.4(4) . .
C13 C12 C15 124.3(4) . .
C11 C12 C15 117.3(4) . .
O1 C7 O2 120.6(4) . .
O1 C7 C1 121.5(4) . .
O2 C7 C1 117.8(4) . .
O1 C7 Gd2 66.1(2) . 2_566
O2 C7 Gd2 54.5(2) . 2_566
C1 C7 Gd2 171.0(3) . 2_566
O13 C20 O14 121.4(4) . .
O13 C20 C17 119.2(4) . .
O14 C20 C17 119.2(4) . .
O13 C20 Gd1 62.2(2) . .
O14 C20 Gd1 59.2(2) . .
C17 C20 Gd1 175.4(3) . .
C12 C13 C11 119.9(4) . 2_565
C12 C13 C14 121.6(4) . .
C11 C13 C14 118.4(4) 2_565 .
C17 C16 C18 120.0(4) . 2
C17 C16 H16 120 . .
C18 C16 H16 120 2 .
O7 C10 O8 120.9(4) . .
O7 C10 C5 119.7(4) . .
O8 C10 C5 119.4(3) . .
O7 C10 Gd2 60.7(2) . .
O8 C10 Gd2 60.2(2) . .
C5 C10 Gd2 178.8(3) . .
O12B C14 O11 119.2(6) . .
O12B C14 O12A 35.9(6) . .
O11 C14 O12A 122.2(6) . .
O12B C14 C13 118.1(6) . .
O11 C14 C13 118.9(4) . .
O12A C14 C13 116.2(6) . .
C4 C3 C2 121.6(4) 2_666 .
C4 C3 H3 119.2 2_666 .
C2 C3 H3 119.2 . .
O3B C8 O4 120.2(6) . .
O3B C8 O3A 13.9(5) . .
O4 C8 O3A 121.2(5) . .
O3B C8 C2 118.8(6) . .
O4 C8 C2 120.5(4) . .
O3A C8 C2 117.8(5) . .
O3B C8 Gd1 57.3(5) . .
O4 C8 Gd1 63.5(2) . .
O3A C8 Gd1 58.1(4) . .
C2 C8 Gd1 176.0(3) . .
OW6 OW9 Gd3 80.4(6) 2_455 .

loop_
_geom_bond_atom_site_label_1
_geom_bond_atom_site_label_2
_geom_bond_distance
_geom_bond_site_symmetry_2
Gd1 O5 2.329(3) .
Gd1 O10 2.403(3) .
Gd1 O11 2.413(3) .
Gd1 O6 2.417(3) .
Gd1 OW2 2.441(3) .
Gd1 O14 2.465(3) .
Gd1 O3B 2.480(10) .
Gd1 O3A 2.493(10) .
Gd1 O13 2.534(3) .
Gd1 O4 2.616(3) .
Gd1 C20 2.862(4) .
Gd1 C8 2.922(4) .
Gd2 O1 2.402(3) 1_565
Gd2 O15 2.403(3) .
Gd2 O2 2.422(3) 2_566
Gd2 OW1 2.426(3) .
Gd2 O9 2.430(3) .
Gd2 O8 2.440(3) .
Gd2 O7 2.452(3) .
Gd2 O16 2.495(3) .
Gd2 O1 2.673(3) 2_566
Gd2 C19 2.795(4) .
Gd2 C10 2.807(4) .
Gd2 C7 2.924(4) 2_566
Gd3 OW4 2.282(7) .
Gd3 OW8 2.345(8) .
Gd3 OW7 2.391(9) .
Gd3 O12A 2.396(10) .
Gd3 OW5 2.406(7) .
Gd3 OW6 2.420(9) .
Gd3 OW9 2.427(8) .
Gd3 OW3 2.504(9) .
Gd3 OW6 2.575(11) 2_455
Gd3 O12B 2.595(10) .
O7 C10 1.258(5) .
O8 C10 1.268(5) .
C18 C16 1.387(6) 2
C18 C17 1.387(6) .
C18 C19 1.502(6) 1_545
O3A C8 1.305(10) .
O3B C8 1.251(10) .
O4 C8 1.265(5) .
O5 C9 1.233(5) .
O6 C9 1.270(5) 2_566
O13 C20 1.249(6) .
C11 C13 1.403(6) 2_565
C11 C12 1.408(6) .
C11 H11 0.93 .
O1 C7 1.251(5) .
O1 Gd2 2.402(3) 1_545
O1 Gd2 2.673(3) 2_566
O2 C7 1.255(5) .
O2 Gd2 2.422(3) 2_566
O9 C15 1.259(5) .
O14 C20 1.279(5) .
C17 C16 1.381(6) .
C17 C20 1.496(6) .
O11 C14 1.267(6) .
C2 C3 1.395(5) .
C2 C1 1.405(6) .
C2 C8 1.490(5) .
O10 C15 1.278(5) .
C5 C6 1.393(5) 2_666
C5 C4 1.405(5) .
C5 C10 1.491(5) .
C15 C12 1.516(6) .
O16 C19 1.266(6) .
O12A O12B 0.801(14) .
O12A C14 1.323(12) .
O12B C14 1.267(11) .
O15 C19 1.256(6) .
C4 C3 1.390(5) 2_666
C4 C9 1.508(5) .
C6 C5 1.393(5) 2_666
C6 C1 1.399(5) .
C6 H6 0.93 .
OW6 OW9 1.356(14) 2_455
OW6 Gd3 2.575(11) 2_455
C9 O6 1.270(5) 2_566
C19 C18 1.502(6) 1_565
C1 C7 1.505(5) .
C12 C13 1.399(6) .
C7 Gd2 2.924(4) 2_566
C13 C11 1.403(6) 2_565
C13 C14 1.503(7) .
C16 C18 1.387(6) 2
C16 H16 0.93 .
C3 C4 1.390(5) 2_666
C3 H3 0.93 .
OW9 OW6 1.356(14) 2_455
